data_4301141
loop_
_publ_author_name
'Carolynne Ricardo'
'Lauren M. Matosziuk'
'Jeffrey D. Evanseck'
'Tomislav Pintauer'

_publ_section_title
;
Strong Coordination of Tetraphenylborate Anion to Copper(I) Bipyridine and
Phenanthroline-Based Complexes and Its Effect on Catalytic Activity in the
Cyclopropanation of Styrene
;
_journal_name_full 'Inorganic Chemistry'
_journal_page_first 16
_journal_page_last 18
_journal_paper_doi 10.1021/ic801783r
_journal_volume 48
_journal_year 2009
_chemical_formula_moiety 'C24 H20 B, C16 H15 Cu N3'
_chemical_formula_sum 'C40 H35 B Cu N3'
_chemical_formula_weight 632.06
_chemical_name_systematic
; 
 ? 
;
_space_group_IT_number 14
_symmetry_cell_setting monoclinic
_symmetry_space_group_name_Hall '-P 2yn'
_symmetry_space_group_name_H-M 'P 1 21/n 1'
_atom_sites_solution_hydrogens geom
_atom_sites_solution_primary direct
_atom_sites_solution_secondary difmap
_audit_creation_method SHELXL-97
_audit_update_record
;
2007-02-01 # Formatted by publCIF
;
_cell_angle_alpha 90.12
_cell_angle_beta 90.00(4)
_cell_angle_gamma 90.00
_cell_formula_units_Z 4
_cell_length_a 11.770(4)
_cell_length_b 19.641(7)
_cell_length_c 14.404(5)
_cell_measurement_reflns_used 7100
_cell_measurement_temperature 296(2)
_cell_measurement_theta_max 26.113
_cell_measurement_theta_min 2.228
_cell_volume 3330(2)
_computing_cell_refinement 'SAINT (Bruker, 1998)'
_computing_data_collection 'SMART (Bruker, 1998)'
_computing_data_reduction SAINT
_computing_molecular_graphics 'SHELXTL (Shedrick, 2000)'
_computing_publication_material SHELXTL
_computing_structure_refinement 'SHELXL-97 (Sheldrick, 1997)'
_computing_structure_solution 'SHELXS-97 (Sheldrick, 1997)'
_diffrn_ambient_temperature 296(2)
_diffrn_measured_fraction_theta_full 0.987
_diffrn_measured_fraction_theta_max 0.987
_diffrn_measurement_device_type 'Bruker Smart ApexII'
_diffrn_measurement_method '\f and \w Scans'
_diffrn_radiation_monochromator graphite
_diffrn_radiation_source 'fine-focus sealed tube'
_diffrn_radiation_type MoK\a
_diffrn_radiation_wavelength 0.71073
_diffrn_reflns_av_R_equivalents 0.0860
_diffrn_reflns_av_sigmaI/netI 0.1257
_diffrn_reflns_limit_h_max 14
_diffrn_reflns_limit_h_min -14
_diffrn_reflns_limit_k_max 24
_diffrn_reflns_limit_k_min -24
_diffrn_reflns_limit_l_max 17
_diffrn_reflns_limit_l_min -17
_diffrn_reflns_number 28017
_diffrn_reflns_theta_full 26.39
_diffrn_reflns_theta_max 26.39
_diffrn_reflns_theta_min 1.75
_diffrn_standards_interval_count 0
_diffrn_standards_interval_time 0
_diffrn_standards_number 6744
_exptl_absorpt_coefficient_mu 0.688
_exptl_absorpt_correction_T_max 0.8690
_exptl_absorpt_correction_T_min 0.7948
_exptl_absorpt_correction_type multi-scan
_exptl_absorpt_process_details 'SADABS (Sheldrick, 2002)'
_exptl_crystal_colour yellow
_exptl_crystal_density_diffrn 1.261
_exptl_crystal_density_method 'not measured'
_exptl_crystal_description prisms
_exptl_crystal_F_000 1320
_exptl_crystal_size_max 0.35
_exptl_crystal_size_mid 0.25
_exptl_crystal_size_min 0.21
_refine_diff_density_max 0.195
_refine_diff_density_min -0.457
_refine_diff_density_rms 0.048
_refine_ls_extinction_method none
_refine_ls_goodness_of_fit_ref 0.893
_refine_ls_hydrogen_treatment constr
_refine_ls_matrix_type full
_refine_ls_number_parameters 409
_refine_ls_number_reflns 6744
_refine_ls_number_restraints 0
_refine_ls_restrained_S_all 0.893
_refine_ls_R_factor_all 0.1232
_refine_ls_R_factor_gt 0.0456
_refine_ls_shift/su_max 0.001
_refine_ls_shift/su_mean 0.000
_refine_ls_structure_factor_coef Fsqd
_refine_ls_weighting_details 'calc w=1/[\s^2^(Fo^2^)+(0.0130P)^2^+0.0000P] where P=(Fo^2^+2Fc^2^)/3'
_refine_ls_weighting_scheme calc
_refine_ls_wR_factor_gt 0.0950
_refine_ls_wR_factor_ref 0.1220
_reflns_number_gt 3152
_reflns_number_total 6744
_reflns_threshold_expression >2sigma(I)
_cod_data_source_file ic801783r_si_002_4.cif
_cod_data_source_block '[Cu(2,9-Me2-phen)(CH3CN)][BPh4]'
_cod_original_cell_volume 3330.0(19)
_cod_original_sg_symbol_H-M 'P 21/n'
_cod_database_code 4301141

loop_
_symmetry_equiv_pos_as_xyz
'x, y, z'
'-x+1/2, y+1/2, -z+1/2'
'-x, -y, -z'
'x-1/2, -y-1/2, z-1/2'

loop_
_atom_site_label
_atom_site_type_symbol
_atom_site_fract_x
_atom_site_fract_y
_atom_site_fract_z
_atom_site_U_iso_or_equiv
_atom_site_adp_type
_atom_site_occupancy
_atom_site_symmetry_multiplicity
_atom_site_calc_flag
_atom_site_refinement_flags
_atom_site_disorder_assembly
_atom_site_disorder_group
Cu1 Cu 0.61586(4) 0.455622(18) 0.83032(3) 0.07130(18) Uani 1 1 d . . .
N2 N 0.6497(2) 0.52222(11) 0.93552(17) 0.0529(6) Uani 1 1 d . . .
C1 C 0.7190(3) 0.32907(17) 0.7520(2) 0.0590(9) Uani 1 1 d . . .
N3 N 0.4768(2) 0.51555(11) 0.81238(17) 0.0527(6) Uani 1 1 d . . .
C36 C 0.4735(3) 0.26419(15) 0.6343(2) 0.0601(9) Uani 1 1 d . . .
H14 H 0.4528 0.3097 0.6285 0.072 Uiso 1 1 calc R . .
C28 C 0.4188(3) 0.36231(15) 0.3562(2) 0.0620(9) Uani 1 1 d . . .
H35 H 0.4864 0.3689 0.3241 0.074 Uiso 1 1 calc R . .
C35 C 0.5158(2) 0.23079(14) 0.55629(19) 0.0474(7) Uani 1 1 d . . .
C29 C 0.6412(3) 0.32282(15) 0.4739(2) 0.0543(8) Uani 1 1 d . . .
C9 C 0.4727(3) 0.56557(14) 0.8787(2) 0.0507(8) Uani 1 1 d . . .
C33 C 0.7210(4) 0.43339(19) 0.5174(3) 0.0865(12) Uani 1 1 d . . .
H4 H 0.7086 0.4789 0.5324 0.104 Uiso 1 1 calc R . .
C30 C 0.7528(3) 0.29972(17) 0.4753(2) 0.0740(10) Uani 1 1 d . . .
H7 H 0.7662 0.2541 0.4618 0.089 Uiso 1 1 calc R . .
C8 C 0.5637(3) 0.56858(14) 0.9444(2) 0.0514(8) Uani 1 1 d . . .
N1 N 0.6803(2) 0.37790(13) 0.78045(18) 0.0673(8) Uani 1 1 d . . .
C34 C 0.6294(3) 0.39151(16) 0.4962(2) 0.0684(9) Uani 1 1 d . . .
H5 H 0.5568 0.4102 0.4970 0.082 Uiso 1 1 calc R . .
C17 C 0.5550(2) 0.21906(14) 0.36896(19) 0.0479(7) Uani 1 1 d . . .
C18 C 0.6344(3) 0.22864(15) 0.2994(2) 0.0618(9) Uani 1 1 d . . .
H21 H 0.6821 0.2663 0.3033 0.074 Uiso 1 1 calc R . .
C39 C 0.5364(3) 0.13209(16) 0.6584(2) 0.0691(10) Uani 1 1 d . . .
H17 H 0.5601 0.0873 0.6658 0.083 Uiso 1 1 calc R . .
C4 C 0.7353(3) 0.52464(16) 0.9961(2) 0.0614(9) Uani 1 1 d . . .
C37 C 0.4608(3) 0.23344(18) 0.7195(2) 0.0675(9) Uani 1 1 d . . .
H13 H 0.4310 0.2581 0.7690 0.081 Uiso 1 1 calc R . .
C22 C 0.4861(3) 0.16157(15) 0.3553(2) 0.0588(8) Uani 1 1 d . . .
H20 H 0.4297 0.1526 0.3988 0.071 Uiso 1 1 calc R . .
C10 C 0.3839(3) 0.61278(16) 0.8835(2) 0.0627(9) Uani 1 1 d . . .
C11 C 0.3855(4) 0.66258(17) 0.9564(3) 0.0814(12) Uani 1 1 d . . .
H11 H 0.3267 0.6941 0.9602 0.098 Uiso 1 1 calc R . .
C38 C 0.4919(3) 0.16642(18) 0.7324(2) 0.0685(9) Uani 1 1 d . . .
H18 H 0.4828 0.1452 0.7896 0.082 Uiso 1 1 calc R . .
C40 C 0.5467(3) 0.16302(15) 0.5726(2) 0.0609(9) Uani 1 1 d . . .
H16 H 0.5755 0.1376 0.5235 0.073 Uiso 1 1 calc R . .
C15 C 0.3949(3) 0.51167(15) 0.7494(2) 0.0628(9) Uani 1 1 d . . .
B1 B 0.5325(3) 0.27168(16) 0.4567(2) 0.0490(9) Uani 1 1 d . . .
C7 C 0.5619(3) 0.61820(15) 1.0146(2) 0.0602(9) Uani 1 1 d . . .
C16 C 0.4012(3) 0.45684(16) 0.6774(2) 0.0879(12) Uani 1 1 d . . .
H28A H 0.4185 0.4767 0.6182 0.132 Uiso 1 1 calc R . .
H28B H 0.3295 0.4336 0.6739 0.132 Uiso 1 1 calc R . .
H28C H 0.4597 0.4250 0.6939 0.132 Uiso 1 1 calc R . .
C3 C 0.8304(3) 0.47452(16) 0.9836(2) 0.0813(11) Uani 1 1 d . . .
H27A H 0.8012 0.4334 0.9565 0.122 Uiso 1 1 calc R . .
H27B H 0.8637 0.4644 1.0428 0.122 Uiso 1 1 calc R . .
H27C H 0.8870 0.4937 0.9433 0.122 Uiso 1 1 calc R . .
C6 C 0.6525(4) 0.61809(17) 1.0779(2) 0.0461(11) Uani 1 1 d . . .
H23 H 0.6539 0.6495 1.1263 0.091 Uiso 1 1 calc R . .
C13 C 0.2987(3) 0.60781(18) 0.8166(3) 0.0741(10) Uani 1 1 d . . .
H25 H 0.2383 0.6384 0.8174 0.089 Uiso 1 1 calc R . .
C2 C 0.7684(3) 0.26590(15) 0.7181(2) 0.0746(10) Uani 1 1 d . . .
H29A H 0.8476 0.2728 0.7051 0.112 Uiso 1 1 calc R . .
H29B H 0.7300 0.2521 0.6624 0.112 Uiso 1 1 calc R . .
H29C H 0.7603 0.2312 0.7645 0.112 Uiso 1 1 calc R . .
C14 C 0.3032(3) 0.55834(18) 0.7500(3) 0.0734(10) Uani 1 1 d . . .
H26 H 0.2464 0.5554 0.7053 0.088 Uiso 1 1 calc R . .
C5 C 0.7382(3) 0.57227(19) 1.0688(2) 0.0731(10) Uani 1 1 d . . .
H22 H 0.7986 0.5724 1.1104 0.088 Uiso 1 1 calc R . .
C12 C 0.4691(4) 0.66478(17) 1.0188(3) 0.0820(11) Uani 1 1 d . . .
H24 H 0.4668 0.6972 1.0658 0.098 Uiso 1 1 calc R . .
C23 C 0.4173(3) 0.31525(13) 0.42862(19) 0.0478(7) Uani 1 1 d . . .
C26 C 0.2240(3) 0.39185(16) 0.3747(2) 0.0651(9) Uani 1 1 d . . .
H37 H 0.1613 0.4179 0.3579 0.078 Uiso 1 1 calc R . .
C27 C 0.3254(3) 0.39940(16) 0.3301(2) 0.0702(10) Uani 1 1 d . . .
H36 H 0.3313 0.4302 0.2812 0.084 Uiso 1 1 calc R . .
C19 C 0.6469(3) 0.18530(18) 0.2240(2) 0.0737(10) Uani 1 1 d . . .
H30 H 0.7020 0.1944 0.1794 0.088 Uiso 1 1 calc R . .
C20 C 0.5787(3) 0.12937(18) 0.2149(2) 0.0727(10) Uani 1 1 d . . .
H31 H 0.5875 0.0999 0.1648 0.087 Uiso 1 1 calc R . .
C21 C 0.4970(3) 0.11737(16) 0.2810(2) 0.0695(10) Uani 1 1 d . . .
H32 H 0.4494 0.0798 0.2759 0.083 Uiso 1 1 calc R . .
C25 C 0.2168(3) 0.34502(18) 0.4447(2) 0.0750(10) Uani 1 1 d . . .
H38 H 0.1481 0.3381 0.4751 0.090 Uiso 1 1 calc R . .
C24 C 0.3127(3) 0.30762(15) 0.4707(2) 0.0639(9) Uani 1 1 d . . .
H39 H 0.3057 0.2761 0.5185 0.077 Uiso 1 1 calc R . .
C32 C 0.8286(4) 0.4082(2) 0.5165(3) 0.0997(14) Uani 1 1 d . . .
H33 H 0.8900 0.4363 0.5299 0.120 Uiso 1 1 calc R . .
C31 C 0.8455(3) 0.3410(2) 0.4956(3) 0.0966(13) Uani 1 1 d . . .
H34 H 0.9186 0.3230 0.4949 0.116 Uiso 1 1 calc R . .

loop_
_atom_site_aniso_label
_atom_site_aniso_U_11
_atom_site_aniso_U_22
_atom_site_aniso_U_33
_atom_site_aniso_U_23
_atom_site_aniso_U_13
_atom_site_aniso_U_12
Cu1 0.0706(3) 0.0520(2) 0.0913(3) -0.0016(2) 0.0206(3) 0.0087(2)
N2 0.0424(16) 0.0495(14) 0.0667(17) 0.0088(13) 0.0134(15) -0.0003(13)
C1 0.054(2) 0.069(2) 0.054(2) -0.0002(17) -0.0021(18) 0.0022(19)
N3 0.0479(17) 0.0491(14) 0.0612(16) 0.0096(13) 0.0084(14) -0.0042(13)
C36 0.064(2) 0.0581(19) 0.059(2) -0.0086(17) 0.0010(19) 0.0056(17)
C28 0.045(2) 0.065(2) 0.077(2) 0.0131(18) 0.0134(19) -0.0046(17)
C35 0.0403(18) 0.0484(17) 0.0535(18) -0.0071(14) 0.0050(16) -0.0059(14)
C29 0.052(2) 0.0558(19) 0.0553(19) -0.0013(15) 0.0087(17) -0.0067(16)
C9 0.048(2) 0.0421(16) 0.062(2) 0.0089(15) 0.0175(18) 0.0004(15)
C33 0.104(3) 0.068(2) 0.088(3) -0.008(2) -0.015(3) -0.030(3)
C30 0.053(2) 0.076(2) 0.093(3) -0.009(2) 0.001(2) -0.006(2)
C8 0.052(2) 0.0409(16) 0.061(2) 0.0054(15) 0.0208(19) -0.0046(16)
N1 0.0591(18) 0.0626(17) 0.0800(19) -0.0089(15) 0.0011(16) 0.0109(15)
C34 0.066(2) 0.066(2) 0.073(2) -0.0113(18) 0.001(2) -0.012(2)
C17 0.0423(18) 0.0517(17) 0.0497(18) 0.0043(14) 0.0077(16) -0.0017(15)
C18 0.063(2) 0.063(2) 0.060(2) 0.0014(17) 0.0127(19) -0.0048(17)
C39 0.082(3) 0.064(2) 0.062(2) 0.0073(18) 0.001(2) 0.0066(19)
C4 0.049(2) 0.062(2) 0.072(2) 0.0156(18) 0.012(2) -0.0114(18)
C37 0.060(2) 0.090(3) 0.052(2) -0.0141(19) 0.0070(18) 0.006(2)
C22 0.049(2) 0.069(2) 0.058(2) -0.0089(17) 0.0075(17) -0.0072(17)
C10 0.057(2) 0.056(2) 0.074(2) 0.0156(18) 0.021(2) 0.0104(18)
C11 0.082(3) 0.061(2) 0.101(3) 0.003(2) 0.031(3) 0.028(2)
C38 0.057(2) 0.093(3) 0.056(2) 0.010(2) -0.0015(19) -0.004(2)
C40 0.067(2) 0.060(2) 0.056(2) -0.0064(16) 0.0080(18) 0.0046(18)
C15 0.058(2) 0.055(2) 0.075(2) 0.0111(19) 0.012(2) -0.0076(19)
B1 0.042(2) 0.050(2) 0.056(2) -0.0022(17) 0.0030(18) -0.0061(17)
C7 0.064(2) 0.0511(19) 0.066(2) 0.0038(17) 0.017(2) -0.0055(18)
C16 0.088(3) 0.082(2) 0.093(3) -0.006(2) -0.017(3) -0.005(2)
C3 0.049(2) 0.096(3) 0.099(3) 0.013(2) 0.000(2) 0.008(2)
C6 0.097(3) 0.059(2) 0.072(2) -0.0043(19) 0.020(3) -0.023(2)
C13 0.053(2) 0.071(2) 0.098(3) 0.026(2) 0.018(2) 0.015(2)
C2 0.072(2) 0.072(2) 0.080(2) -0.0228(19) -0.004(2) 0.017(2)
C14 0.053(2) 0.082(3) 0.084(3) 0.025(2) -0.001(2) -0.005(2)
C5 0.068(3) 0.079(2) 0.072(2) 0.009(2) 0.003(2) -0.020(2)
C12 0.099(3) 0.060(2) 0.087(3) -0.009(2) 0.025(3) 0.012(2)
C23 0.0471(19) 0.0446(16) 0.0515(18) -0.0054(14) 0.0078(16) -0.0120(15)
C26 0.048(2) 0.062(2) 0.085(3) -0.0063(19) -0.005(2) 0.0018(18)
C27 0.063(2) 0.059(2) 0.089(3) 0.0167(18) 0.004(2) -0.0012(19)
C19 0.073(3) 0.089(3) 0.058(2) 0.000(2) 0.021(2) 0.002(2)
C20 0.075(3) 0.084(3) 0.059(2) -0.0181(19) 0.006(2) 0.013(2)
C21 0.063(2) 0.073(2) 0.073(2) -0.0217(19) 0.000(2) -0.0060(19)
C25 0.045(2) 0.090(3) 0.090(3) 0.005(2) 0.014(2) -0.011(2)
C24 0.046(2) 0.073(2) 0.073(2) 0.0143(18) 0.0079(19) -0.0103(18)
C32 0.087(3) 0.107(4) 0.106(3) 0.005(3) -0.021(3) -0.050(3)
C31 0.055(3) 0.119(4) 0.117(3) -0.007(3) -0.010(2) -0.018(3)

loop_
_atom_type_symbol
_atom_type_description
_atom_type_scat_dispersion_real
_atom_type_scat_dispersion_imag
_atom_type_scat_source
C C 0.0033 0.0016 'International Tables Vol C Tables 4.2.6.8 and 6.1.1.4'
H H 0.0000 0.0000 'International Tables Vol C Tables 4.2.6.8 and 6.1.1.4'
B B 0.0013 0.0007 'International Tables Vol C Tables 4.2.6.8 and 6.1.1.4'
N N 0.0061 0.0033 'International Tables Vol C Tables 4.2.6.8 and 6.1.1.4'
Cu Cu 0.3201 1.2651 'International Tables Vol C Tables 4.2.6.8 and 6.1.1.4'

loop_
_geom_angle_atom_site_label_1
_geom_angle_atom_site_label_2
_geom_angle_atom_site_label_3
_geom_angle
_geom_angle_site_symmetry_1
_geom_angle_site_symmetry_3
_geom_angle_publ_flag
N1 Cu1 N3 139.36(11) . . ?
N1 Cu1 N2 137.49(11) . . ?
N3 Cu1 N2 83.13(11) . . ?
C4 N2 C8 118.3(3) . . ?
C4 N2 Cu1 131.0(2) . . ?
C8 N2 Cu1 110.6(2) . . ?
N1 C1 C2 178.4(3) . . ?
C15 N3 C9 119.5(3) . . ?
C15 N3 Cu1 129.7(2) . . ?
C9 N3 Cu1 110.8(2) . . ?
C37 C36 C35 123.5(3) . . ?
C37 C36 H14 118.3 . . ?
C35 C36 H14 118.3 . . ?
C27 C28 C23 123.2(3) . . ?
C27 C28 H35 118.4 . . ?
C23 C28 H35 118.4 . . ?
C36 C35 C40 113.9(3) . . ?
C36 C35 B1 120.9(3) . . ?
C40 C35 B1 125.2(3) . . ?
C30 C29 C34 114.0(3) . . ?
C30 C29 B1 122.5(3) . . ?
C34 C29 B1 123.3(3) . . ?
N3 C9 C10 122.4(3) . . ?
N3 C9 C8 117.7(3) . . ?
C10 C9 C8 119.9(3) . . ?
C32 C33 C34 120.3(4) . . ?
C32 C33 H4 119.8 . . ?
C34 C33 H4 119.8 . . ?
C31 C30 C29 123.7(3) . . ?
C31 C30 H7 118.2 . . ?
C29 C30 H7 118.2 . . ?
N2 C8 C7 122.8(3) . . ?
N2 C8 C9 117.7(3) . . ?
C7 C8 C9 119.6(3) . . ?
C1 N1 Cu1 178.0(3) . . ?
C33 C34 C29 123.1(3) . . ?
C33 C34 H5 118.4 . . ?
C29 C34 H5 118.4 . . ?
C18 C17 C22 113.4(3) . . ?
C18 C17 B1 125.2(3) . . ?
C22 C17 B1 121.2(3) . . ?
C17 C18 C19 123.7(3) . . ?
C17 C18 H21 118.1 . . ?
C19 C18 H21 118.1 . . ?
C38 C39 C40 120.9(3) . . ?
C38 C39 H17 119.5 . . ?
C40 C39 H17 119.5 . . ?
N2 C4 C5 122.0(3) . . ?
N2 C4 C3 117.5(3) . . ?
C5 C4 C3 120.5(4) . . ?
C36 C37 C38 120.6(3) . . ?
C36 C37 H13 119.7 . . ?
C38 C37 H13 119.7 . . ?
C21 C22 C17 124.0(3) . . ?
C21 C22 H20 118.0 . . ?
C17 C22 H20 118.0 . . ?
C13 C10 C9 117.2(3) . . ?
C13 C10 C11 124.2(3) . . ?
C9 C10 C11 118.6(4) . . ?
C12 C11 C10 121.6(3) . . ?
C12 C11 H11 119.2 . . ?
C10 C11 H11 119.2 . . ?
C39 C38 C37 117.9(3) . . ?
C39 C38 H18 121.0 . . ?
C37 C38 H18 121.0 . . ?
C39 C40 C35 123.1(3) . . ?
C39 C40 H16 118.5 . . ?
C35 C40 H16 118.5 . . ?
N3 C15 C14 120.9(3) . . ?
N3 C15 C16 118.6(3) . . ?
C14 C15 C16 120.5(4) . . ?
C29 B1 C23 111.0(2) . . ?
C29 B1 C17 111.9(2) . . ?
C23 B1 C17 105.6(2) . . ?
C29 B1 C35 104.9(2) . . ?
C23 B1 C35 111.4(2) . . ?
C17 B1 C35 112.2(2) . . ?
C6 C7 C8 117.1(3) . . ?
C6 C7 C12 123.8(3) . . ?
C8 C7 C12 119.2(4) . . ?
C15 C16 H28A 109.5 . . ?
C15 C16 H28B 109.5 . . ?
H28A C16 H28B 109.5 . . ?
C15 C16 H28C 109.5 . . ?
H28A C16 H28C 109.5 . . ?
H28B C16 H28C 109.5 . . ?
C4 C3 H27A 109.5 . . ?
C4 C3 H27B 109.5 . . ?
H27A C3 H27B 109.5 . . ?
C4 C3 H27C 109.5 . . ?
H27A C3 H27C 109.5 . . ?
H27B C3 H27C 109.5 . . ?
C5 C6 C7 120.1(3) . . ?
C5 C6 H23 119.9 . . ?
C7 C6 H23 119.9 . . ?
C14 C13 C10 120.5(3) . . ?
C14 C13 H25 119.8 . . ?
C10 C13 H25 119.8 . . ?
C1 C2 H29A 109.5 . . ?
C1 C2 H29B 109.5 . . ?
H29A C2 H29B 109.5 . . ?
C1 C2 H29C 109.5 . . ?
H29A C2 H29C 109.5 . . ?
H29B C2 H29C 109.5 . . ?
C13 C14 C15 119.6(4) . . ?
C13 C14 H26 120.2 . . ?
C15 C14 H26 120.2 . . ?
C6 C5 C4 119.7(4) . . ?
C6 C5 H22 120.2 . . ?
C4 C5 H22 120.2 . . ?
C11 C12 C7 121.1(3) . . ?
C11 C12 H24 119.5 . . ?
C7 C12 H24 119.5 . . ?
C24 C23 C28 114.3(3) . . ?
C24 C23 B1 124.6(3) . . ?
C28 C23 B1 121.1(3) . . ?
C27 C26 C25 118.4(3) . . ?
C27 C26 H37 120.8 . . ?
C25 C26 H37 120.8 . . ?
C26 C27 C28 121.0(3) . . ?
C26 C27 H36 119.5 . . ?
C28 C27 H36 119.5 . . ?
C20 C19 C18 120.3(3) . . ?
C20 C19 H30 119.8 . . ?
C18 C19 H30 119.8 . . ?
C19 C20 C21 118.9(3) . . ?
C19 C20 H31 120.6 . . ?
C21 C20 H31 120.6 . . ?
C20 C21 C22 119.6(3) . . ?
C20 C21 H32 120.2 . . ?
C22 C21 H32 120.2 . . ?
C26 C25 C24 120.1(3) . . ?
C26 C25 H38 120.0 . . ?
C24 C25 H38 120.0 . . ?
C23 C24 C25 123.1(3) . . ?
C23 C24 H39 118.5 . . ?
C25 C24 H39 118.5 . . ?
C33 C32 C31 119.2(4) . . ?
C33 C32 H33 120.4 . . ?
C31 C32 H33 120.4 . . ?
C32 C31 C30 119.6(4) . . ?
C32 C31 H34 120.2 . . ?
C30 C31 H34 120.2 . . ?

loop_
_geom_bond_atom_site_label_1
_geom_bond_atom_site_label_2
_geom_bond_distance
_geom_bond_site_symmetry_2
_geom_bond_publ_flag
Cu1 N1 1.850(3) . ?
Cu1 N3 2.033(2) . ?
Cu1 N2 2.041(3) . ?
N2 C4 1.333(4) . ?
N2 C8 1.367(3) . ?
C1 N1 1.138(3) . ?
C1 C2 1.454(4) . ?
N3 C15 1.326(4) . ?
N3 C9 1.371(3) . ?
C36 C37 1.376(4) . ?
C36 C35 1.393(4) . ?
C36 H14 0.9300 . ?
C28 C27 1.371(4) . ?
C28 C23 1.394(4) . ?
C28 H35 0.9300 . ?
C35 C40 1.400(4) . ?
C35 B1 1.656(4) . ?
C29 C30 1.390(4) . ?
C29 C34 1.394(4) . ?
C29 B1 1.646(4) . ?
C9 C10 1.398(4) . ?
C9 C8 1.432(4) . ?
C33 C32 1.360(5) . ?
C33 C34 1.390(5) . ?
C33 H4 0.9300 . ?
C30 C31 1.390(4) . ?
C30 H7 0.9300 . ?
C8 C7 1.404(4) . ?
C34 H5 0.9300 . ?
C17 C18 1.384(4) . ?
C17 C22 1.404(4) . ?
C17 B1 1.653(4) . ?
C18 C19 1.388(4) . ?
C18 H21 0.9300 . ?
C39 C38 1.366(4) . ?
C39 C40 1.382(4) . ?
C39 H17 0.9300 . ?
C4 C5 1.404(4) . ?
C4 C3 1.502(4) . ?
C37 C38 1.379(4) . ?
C37 H13 0.9300 . ?
C22 C21 1.384(4) . ?
C22 H20 0.9300 . ?
C10 C13 1.394(4) . ?
C10 C11 1.435(4) . ?
C11 C12 1.333(5) . ?
C11 H11 0.9300 . ?
C38 H18 0.9300 . ?
C40 H16 0.9300 . ?
C15 C14 1.416(4) . ?
C15 C16 1.497(4) . ?
B1 C23 1.653(4) . ?
C7 C6 1.403(4) . ?
C7 C12 1.426(4) . ?
C16 H28A 0.9600 . ?
C16 H28B 0.9600 . ?
C16 H28C 0.9600 . ?
C3 H27A 0.9600 . ?
C3 H27B 0.9600 . ?
C3 H27C 0.9600 . ?
C6 C5 1.358(4) . ?
C6 H23 0.9300 . ?
C13 C14 1.367(4) . ?
C13 H25 0.9300 . ?
C2 H29A 0.9600 . ?
C2 H29B 0.9600 . ?
C2 H29C 0.9600 . ?
C14 H26 0.9300 . ?
C5 H22 0.9300 . ?
C12 H24 0.9300 . ?
C23 C24 1.381(4) . ?
C26 C27 1.363(4) . ?
C26 C25 1.368(4) . ?
C26 H37 0.9300 . ?
C27 H36 0.9300 . ?
C19 C20 1.367(4) . ?
C19 H30 0.9300 . ?
C20 C21 1.374(4) . ?
C20 H31 0.9300 . ?
C21 H32 0.9300 . ?
C25 C24 1.397(4) . ?
C25 H38 0.9300 . ?
C24 H39 0.9300 . ?
C32 C31 1.369(5) . ?
C32 H33 0.9300 . ?
C31 H34 0.9300 . ?

loop_
_geom_hbond_atom_site_label_D
_geom_hbond_atom_site_label_H
_geom_hbond_atom_site_label_A
_geom_hbond_distance_DH
_geom_hbond_distance_HA
_geom_hbond_distance_DA
_geom_hbond_angle_DHA
_geom_hbond_site_symmetry_A
C2 H29B C30 0.96 2.87 3.565(5) 130.5 .
C2 H29C C27 0.96 2.84 3.687(5) 147.9 4_666
